data_4320607
loop_
_publ_author_name
'Timothy J. Boyle'
'Todd M. Alam'
'Kelly P. Peters'
'Mark A. Rodriguez'

_publ_section_title
;
 Structural Diversity of Lithium Neopentoxide Compounds
;
_journal_name_full 'Inorganic Chemistry'
_journal_page_first 6281
_journal_page_last 6286
_journal_paper_doi 10.1021/ic0106569
_journal_volume 40
_journal_year 2001
_chemical_formula_sum 'C40 H88 Li8 O8'
_chemical_formula_weight 752.62
_chemical_name_common '[LiONep]8'
_chemical_name_systematic
; 
  Lithium Neo-pentoxide 
;
_space_group_IT_number 2
_symmetry_cell_setting triclinic
_symmetry_space_group_name_Hall '-P 1'
_symmetry_space_group_name_H-M 'P -1'
_atom_sites_solution_hydrogens geom
_atom_sites_solution_primary direct
_atom_sites_solution_secondary difmap
_audit_creation_method SHELXL-97
_cell_angle_alpha 86.078(3)
_cell_angle_beta 87.948(3)
_cell_angle_gamma 74.079(3)
_cell_formula_units_Z 2
_cell_length_a 10.622(2)
_cell_length_b 12.417(3)
_cell_length_c 20.960(4)
_cell_measurement_temperature 168(2)
_cell_volume 2651.8(10)
_computing_cell_refinement 'Bruker SMART'
_computing_data_collection 'Bruker SMART'
_computing_data_reduction 'Bruker SHELXTL'
_computing_molecular_graphics 'Bruker SHELXTL'
_computing_publication_material 'Bruker SHELXTL'
_computing_structure_refinement 'SHELXL-97 (Sheldrick, 1997)'
_computing_structure_solution 'SHELXS-97 (Sheldrick, 1990)'
_diffrn_ambient_temperature 168(2)
_diffrn_measured_fraction_theta_full 0.991
_diffrn_measured_fraction_theta_max 0.991
_diffrn_measurement_device_type 'CCD area detector'
_diffrn_measurement_method 'phi and omega scans'
_diffrn_radiation_monochromator graphite
_diffrn_radiation_source 'fine-focus sealed tube'
_diffrn_radiation_type MoK\a
_diffrn_radiation_wavelength 0.71073
_diffrn_reflns_av_R_equivalents 0.0304
_diffrn_reflns_av_sigmaI/netI 0.0710
_diffrn_reflns_limit_h_max 11
_diffrn_reflns_limit_h_min -11
_diffrn_reflns_limit_k_max 13
_diffrn_reflns_limit_k_min -10
_diffrn_reflns_limit_l_max 22
_diffrn_reflns_limit_l_min -23
_diffrn_reflns_number 12545
_diffrn_reflns_theta_full 23.29
_diffrn_reflns_theta_max 23.29
_diffrn_reflns_theta_min 1.71
_exptl_absorpt_coefficient_mu 0.060
_exptl_absorpt_correction_type SADABS
_exptl_crystal_density_diffrn 0.943
_exptl_crystal_density_method 'not measured'
_exptl_crystal_F_000 832
_refine_diff_density_max 0.253
_refine_diff_density_min -0.193
_refine_diff_density_rms 0.036
_refine_ls_extinction_method none
_refine_ls_goodness_of_fit_ref 0.921
_refine_ls_hydrogen_treatment mixed
_refine_ls_matrix_type full
_refine_ls_number_parameters 505
_refine_ls_number_reflns 7602
_refine_ls_number_restraints 0
_refine_ls_restrained_S_all 0.921
_refine_ls_R_factor_all 0.1007
_refine_ls_R_factor_gt 0.0520
_refine_ls_shift/su_max 0.000
_refine_ls_shift/su_mean 0.000
_refine_ls_structure_factor_coef Fsqd
_refine_ls_weighting_details 'calc w=1/[\s^2^(Fo^2^)+(0.0796P)^2^+0.0000P] where P=(Fo^2^+2Fc^2^)/3'
_refine_ls_weighting_scheme calc
_refine_ls_wR_factor_gt 0.1271
_refine_ls_wR_factor_ref 0.1478
_reflns_number_gt 4381
_reflns_number_total 7602
_reflns_threshold_expression >2sigma(I)
_cod_data_source_file ic0106569_1.cif
_cod_data_source_block kp18s
_cod_depositor_comments
;
The following automatic conversions were performed:

'_symmetry_cell_setting' value 'Triclinic' changed to 'triclinic'
according to the built-in table from CIF Core dictionary named
'cif_core.dic' version 2.4.1 from 2010-06-29.

Automatic conversion script
Id: cif_fix_values 1646 2011-03-28 12:23:43Z adriana 
;
_cod_original_cell_volume 2651.7(10)
_cod_database_code 4320607

loop_
_symmetry_equiv_pos_as_xyz
'x, y, z'
'-x, -y, -z'

loop_
_atom_site_label
_atom_site_type_symbol
_atom_site_fract_x
_atom_site_fract_y
_atom_site_fract_z
_atom_site_U_iso_or_equiv
_atom_site_adp_type
_atom_site_occupancy
_atom_site_symmetry_multiplicity
_atom_site_calc_flag
_atom_site_refinement_flags
_atom_site_disorder_assembly
_atom_site_disorder_group
Li1 Li 0.7332(4) 0.2851(4) 0.3729(2) 0.0431(11) Uani 1 1 d . . .
Li2 Li 0.8939(5) 0.3874(4) 0.3448(2) 0.0455(12) Uani 1 1 d . . .
Li3 Li 0.7405(4) 0.4435(3) 0.2562(2) 0.0421(11) Uani 1 1 d . . .
Li4 Li 0.8965(4) 0.1578(4) 0.3109(2) 0.0429(11) Uani 1 1 d . . .
Li5 Li 0.6628(4) 0.2428(3) 0.2293(2) 0.0402(11) Uani 1 1 d . . .
Li6 Li 0.9862(4) 0.2923(3) 0.2055(2) 0.0414(11) Uani 1 1 d . . .
Li7 Li 0.9206(4) 0.1405(3) 0.15997(19) 0.0401(11) Uani 1 1 d . . .
Li8 Li 0.7538(4) 0.3082(4) 0.1269(2) 0.0432(11) Uani 1 1 d . . .
O1 O 0.70951(17) 0.43607(13) 0.34539(8) 0.0430(5) Uani 1 1 d . . .
O2 O 0.91520(17) 0.24177(14) 0.38085(7) 0.0416(5) Uani 1 1 d . . .
O3 O 0.92628(16) 0.41282(13) 0.25680(7) 0.0369(4) Uani 1 1 d . . .
O4 O 0.70779(15) 0.18855(13) 0.31288(7) 0.0351(4) Uani 1 1 d . . .
O5 O 0.65600(16) 0.39265(13) 0.19333(7) 0.0367(4) Uani 1 1 d . . .
O6 O 1.00028(16) 0.14118(12) 0.23810(7) 0.0354(4) Uani 1 1 d . . .
O7 O 0.93540(17) 0.27851(14) 0.12079(7) 0.0417(5) Uani 1 1 d . . .
O8 O 0.73771(16) 0.16585(13) 0.15621(8) 0.0410(5) Uani 1 1 d . . .
C1 C 0.5874(3) 0.5052(3) 0.36387(16) 0.0670(9) Uani 1 1 d . . .
H1A H 0.5480 0.4627 0.3953 0.080 Uiso 1 1 calc R . .
H1B H 0.5317 0.5224 0.3268 0.080 Uiso 1 1 calc R . .
C2 C 0.5871(3) 0.6132(2) 0.39125(13) 0.0478(7) Uani 1 1 d . . .
C3 C 0.6643(4) 0.5908(4) 0.4513(2) 0.154(2) Uani 1 1 d . . .
H3A H 0.6262 0.5472 0.4819 0.231 Uiso 1 1 calc R . .
H3B H 0.6631 0.6607 0.4686 0.231 Uiso 1 1 calc R . .
H3C H 0.7530 0.5500 0.4419 0.231 Uiso 1 1 calc R . .
C4 C 0.6443(5) 0.6817(3) 0.3426(2) 0.172(3) Uani 1 1 d . . .
H4A H 0.5937 0.6953 0.3044 0.258 Uiso 1 1 calc R . .
H4B H 0.7330 0.6416 0.3328 0.258 Uiso 1 1 calc R . .
H4C H 0.6427 0.7520 0.3595 0.258 Uiso 1 1 calc R . .
C5 C 0.4493(3) 0.6794(3) 0.40771(17) 0.0902(12) Uani 1 1 d . . .
H5A H 0.3984 0.6974 0.3696 0.135 Uiso 1 1 calc R . .
H5B H 0.4515 0.7475 0.4262 0.135 Uiso 1 1 calc R . .
H5C H 0.4105 0.6356 0.4378 0.135 Uiso 1 1 calc R . .
C6 C 1.0143(3) 0.1811(2) 0.42234(12) 0.0484(7) Uani 1 1 d . . .
H6A H 1.0984 0.1817 0.4028 0.058 Uiso 1 1 calc R . .
H6B H 1.0108 0.1037 0.4265 0.058 Uiso 1 1 calc R . .
C7 C 1.0079(3) 0.2240(2) 0.48871(12) 0.0416(7) Uani 1 1 d . . .
C8 C 1.1202(3) 0.1467(3) 0.52727(15) 0.0708(10) Uani 1 1 d . . .
H8A H 1.1176 0.1722 0.5697 0.106 Uiso 1 1 calc R . .
H8B H 1.2022 0.1479 0.5068 0.106 Uiso 1 1 calc R . .
H8C H 1.1116 0.0716 0.5296 0.106 Uiso 1 1 calc R . .
C9 C 1.0215(3) 0.3427(2) 0.48495(14) 0.0719(10) Uani 1 1 d . . .
H9A H 0.9506 0.3913 0.4609 0.108 Uiso 1 1 calc R . .
H9B H 1.1032 0.3439 0.4643 0.108 Uiso 1 1 calc R . .
H9C H 1.0192 0.3680 0.5273 0.108 Uiso 1 1 calc R . .
C10 C 0.8795(3) 0.2216(3) 0.52129(14) 0.0748(10) Uani 1 1 d . . .
H10A H 0.8085 0.2704 0.4974 0.112 Uiso 1 1 calc R . .
H10B H 0.8774 0.2465 0.5638 0.112 Uiso 1 1 calc R . .
H10C H 0.8710 0.1464 0.5234 0.112 Uiso 1 1 calc R . .
C11 C 0.9717(2) 0.5047(2) 0.23484(13) 0.0431(7) Uani 1 1 d . . .
H11A H 0.9129 0.5724 0.2507 0.052 Uiso 1 1 calc R . .
H11B H 0.9686 0.5116 0.1885 0.052 Uiso 1 1 calc R . .
C12 C 1.1099(3) 0.4974(2) 0.25481(13) 0.0445(7) Uani 1 1 d . . .
C13 C 1.1201(4) 0.4832(4) 0.32688(15) 0.0951(13) Uani 1 1 d . . .
H13A H 1.0602 0.5462 0.3456 0.143 Uiso 1 1 calc R . .
H13B H 1.2079 0.4791 0.3388 0.143 Uiso 1 1 calc R . .
H13C H 1.0989 0.4155 0.3419 0.143 Uiso 1 1 calc R . .
C14 C 1.2066(3) 0.3970(2) 0.22586(15) 0.0617(9) Uani 1 1 d . . .
H14A H 1.2007 0.4049 0.1801 0.092 Uiso 1 1 calc R . .
H14B H 1.1858 0.3292 0.2413 0.092 Uiso 1 1 calc R . .
H14C H 1.2939 0.3938 0.2380 0.092 Uiso 1 1 calc R . .
C15 C 1.1430(3) 0.6046(3) 0.22910(19) 0.0881(12) Uani 1 1 d . . .
H15A H 1.1358 0.6119 0.1834 0.132 Uiso 1 1 calc R . .
H15B H 1.2309 0.6012 0.2404 0.132 Uiso 1 1 calc R . .
H15C H 1.0832 0.6682 0.2473 0.132 Uiso 1 1 calc R . .
C16 C 0.6665(2) 0.0930(2) 0.33319(12) 0.0382(6) Uani 1 1 d . . .
H16A H 0.7375 0.0400 0.3560 0.046 Uiso 1 1 calc R . .
H16B H 0.6499 0.0577 0.2957 0.046 Uiso 1 1 calc R . .
C17 C 0.5442(2) 0.1157(2) 0.37614(11) 0.0361(6) Uani 1 1 d . . .
C18 C 0.4291(3) 0.1956(3) 0.34139(15) 0.0661(9) Uani 1 1 d . . .
H18A H 0.3530 0.2094 0.3690 0.099 Uiso 1 1 calc R . .
H18B H 0.4122 0.1628 0.3036 0.099 Uiso 1 1 calc R . .
H18C H 0.4495 0.2651 0.3297 0.099 Uiso 1 1 calc R . .
C19 C 0.5136(3) 0.0047(2) 0.39413(15) 0.0646(9) Uani 1 1 d . . .
H19A H 0.4366 0.0175 0.4210 0.097 Uiso 1 1 calc R . .
H19B H 0.5861 -0.0450 0.4166 0.097 Uiso 1 1 calc R . .
H19C H 0.4990 -0.0286 0.3560 0.097 Uiso 1 1 calc R . .
C20 C 0.5682(3) 0.1664(3) 0.43717(13) 0.0641(9) Uani 1 1 d . . .
H20A H 0.4904 0.1809 0.4636 0.096 Uiso 1 1 calc R . .
H20B H 0.5905 0.2354 0.4265 0.096 Uiso 1 1 calc R . .
H20C H 0.6389 0.1148 0.4599 0.096 Uiso 1 1 calc R . .
C21 C 0.5374(2) 0.4674(2) 0.17316(12) 0.0390(7) Uani 1 1 d . . .
H21A H 0.4895 0.5008 0.2104 0.047 Uiso 1 1 calc R . .
H21B H 0.4854 0.4252 0.1542 0.047 Uiso 1 1 calc R . .
C22 C 0.5522(2) 0.5617(2) 0.12478(12) 0.0389(7) Uani 1 1 d . . .
C23 C 0.6296(3) 0.5125(2) 0.06626(13) 0.0593(8) Uani 1 1 d . . .
H23A H 0.5853 0.4656 0.0470 0.089 Uiso 1 1 calc R . .
H23B H 0.7155 0.4687 0.0788 0.089 Uiso 1 1 calc R . .
H23C H 0.6371 0.5722 0.0360 0.089 Uiso 1 1 calc R . .
C24 C 0.6227(3) 0.6365(2) 0.15474(15) 0.0658(9) Uani 1 1 d . . .
H24A H 0.7089 0.5929 0.1669 0.099 Uiso 1 1 calc R . .
H24B H 0.5745 0.6675 0.1919 0.099 Uiso 1 1 calc R . .
H24C H 0.6293 0.6962 0.1243 0.099 Uiso 1 1 calc R . .
C25 C 0.4157(3) 0.6305(3) 0.10486(15) 0.0706(10) Uani 1 1 d . . .
H25A H 0.3715 0.5829 0.0861 0.106 Uiso 1 1 calc R . .
H25B H 0.4227 0.6897 0.0742 0.106 Uiso 1 1 calc R . .
H25C H 0.3669 0.6621 0.1417 0.106 Uiso 1 1 calc R . .
C26 C 1.1300(3) 0.0778(2) 0.24425(13) 0.0427(7) Uani 1 1 d . . .
H26A H 1.1637 0.0957 0.2834 0.051 Uiso 1 1 calc R . .
H26B H 1.1811 0.0997 0.2089 0.051 Uiso 1 1 calc R . .
C27 C 1.1501(3) -0.0488(2) 0.24549(12) 0.0410(7) Uani 1 1 d . . .
C28 C 1.0778(4) -0.0851(2) 0.30253(15) 0.0863(12) Uani 1 1 d . . .
H28A H 0.9859 -0.0486 0.2990 0.129 Uiso 1 1 calc R . .
H28B H 1.1098 -0.0649 0.3410 0.129 Uiso 1 1 calc R . .
H28C H 1.0916 -0.1649 0.3039 0.129 Uiso 1 1 calc R . .
C29 C 1.1014(3) -0.0806(2) 0.18487(14) 0.0677(10) Uani 1 1 d . . .
H29A H 1.0092 -0.0454 0.1813 0.102 Uiso 1 1 calc R . .
H29B H 1.1171 -0.1606 0.1858 0.102 Uiso 1 1 calc R . .
H29C H 1.1469 -0.0561 0.1488 0.102 Uiso 1 1 calc R . .
C30 C 1.2954(3) -0.1065(3) 0.2510(2) 0.1046(14) Uani 1 1 d . . .
H30A H 1.3414 -0.0834 0.2146 0.157 Uiso 1 1 calc R . .
H30B H 1.3093 -0.1864 0.2524 0.157 Uiso 1 1 calc R . .
H30C H 1.3275 -0.0863 0.2894 0.157 Uiso 1 1 calc R . .
C31 C 1.0146(3) 0.3108(2) 0.07276(13) 0.0513(8) Uani 1 1 d . . .
H31A H 1.1013 0.2995 0.0898 0.062 Uiso 1 1 calc R . .
H31B H 0.9795 0.3905 0.0622 0.062 Uiso 1 1 calc R . .
C32 C 1.0281(3) 0.2499(2) 0.01157(12) 0.0425(7) Uani 1 1 d . . .
C33 C 1.0836(4) 0.1255(3) 0.02504(16) 0.0972(13) Uani 1 1 d . . .
H33A H 1.0909 0.0883 -0.0141 0.146 Uiso 1 1 calc R . .
H33B H 1.0267 0.0980 0.0545 0.146 Uiso 1 1 calc R . .
H33C H 1.1687 0.1109 0.0434 0.146 Uiso 1 1 calc R . .
C34 C 1.1177(4) 0.2933(3) -0.03506(15) 0.0866(12) Uani 1 1 d . . .
H34A H 1.1264 0.2547 -0.0738 0.130 Uiso 1 1 calc R . .
H34B H 1.2023 0.2803 -0.0165 0.130 Uiso 1 1 calc R . .
H34C H 1.0813 0.3723 -0.0444 0.130 Uiso 1 1 calc R . .
C35 C 0.8945(4) 0.2725(4) -0.01753(16) 0.1072(15) Uani 1 1 d . . .
H35A H 0.9020 0.2338 -0.0562 0.161 Uiso 1 1 calc R . .
H35B H 0.8597 0.3516 -0.0271 0.161 Uiso 1 1 calc R . .
H35C H 0.8369 0.2463 0.0122 0.161 Uiso 1 1 calc R . .
C36 C 0.7045(3) 0.0703(2) 0.13844(12) 0.0442(7) Uani 1 1 d . . .
H36A H 0.7060 0.0204 0.1763 0.053 Uiso 1 1 calc R . .
H36B H 0.7713 0.0314 0.1089 0.053 Uiso 1 1 calc R . .
C37 C 0.5716(3) 0.0927(2) 0.10740(12) 0.0406(7) Uani 1 1 d . . .
C38 C 0.5501(3) -0.0195(2) 0.09281(14) 0.0635(9) Uani 1 1 d . . .
H38A H 0.5523 -0.0651 0.1318 0.095 Uiso 1 1 calc R . .
H38B H 0.6180 -0.0571 0.0642 0.095 Uiso 1 1 calc R . .
H38C H 0.4665 -0.0069 0.0733 0.095 Uiso 1 1 calc R . .
C39 C 0.5676(3) 0.1653(3) 0.04594(13) 0.0661(10) Uani 1 1 d . . .
H39A H 0.6349 0.1278 0.0170 0.099 Uiso 1 1 calc R . .
H39B H 0.5817 0.2357 0.0553 0.099 Uiso 1 1 calc R . .
H39C H 0.4837 0.1785 0.0267 0.099 Uiso 1 1 calc R . .
C40 C 0.4648(3) 0.1512(3) 0.15351(15) 0.0657(9) Uani 1 1 d . . .
H40A H 0.4680 0.1050 0.1924 0.099 Uiso 1 1 calc R . .
H40B H 0.3809 0.1639 0.1344 0.099 Uiso 1 1 calc R . .
H40C H 0.4783 0.2218 0.1629 0.099 Uiso 1 1 calc R . .

loop_
_atom_site_aniso_label
_atom_site_aniso_U_11
_atom_site_aniso_U_22
_atom_site_aniso_U_33
_atom_site_aniso_U_23
_atom_site_aniso_U_13
_atom_site_aniso_U_12
Li1 0.047(3) 0.050(3) 0.035(2) -0.009(2) 0.009(2) -0.018(2)
Li2 0.054(3) 0.047(3) 0.042(3) -0.009(2) -0.004(2) -0.023(2)
Li3 0.041(3) 0.035(3) 0.048(3) -0.003(2) -0.001(2) -0.008(2)
Li4 0.044(3) 0.045(3) 0.038(3) -0.003(2) -0.002(2) -0.010(2)
Li5 0.042(3) 0.039(3) 0.042(3) 0.002(2) -0.004(2) -0.016(2)
Li6 0.037(3) 0.041(3) 0.047(3) -0.006(2) 0.004(2) -0.014(2)
Li7 0.042(3) 0.041(3) 0.037(3) -0.011(2) 0.001(2) -0.010(2)
Li8 0.042(3) 0.046(3) 0.039(3) 0.001(2) -0.002(2) -0.006(2)
O1 0.0410(12) 0.0352(10) 0.0506(11) -0.0163(8) 0.0103(9) -0.0051(9)
O2 0.0435(12) 0.0505(11) 0.0312(10) 0.0013(8) -0.0076(9) -0.0136(9)
O3 0.0386(11) 0.0338(10) 0.0422(10) -0.0015(8) 0.0017(8) -0.0168(8)
O4 0.0402(11) 0.0346(10) 0.0334(10) 0.0005(8) 0.0007(8) -0.0159(8)
O5 0.0335(11) 0.0358(10) 0.0369(10) 0.0043(8) -0.0049(8) -0.0041(8)
O6 0.0309(11) 0.0317(10) 0.0405(10) -0.0035(8) -0.0017(8) -0.0027(8)
O7 0.0444(12) 0.0470(11) 0.0338(10) -0.0017(8) 0.0089(8) -0.0140(9)
O8 0.0464(12) 0.0413(11) 0.0404(11) -0.0078(8) -0.0071(9) -0.0188(9)
C1 0.062(2) 0.064(2) 0.076(2) -0.0265(18) 0.0091(18) -0.0148(17)
C2 0.050(2) 0.0452(18) 0.0434(17) -0.0125(14) 0.0037(14) -0.0027(14)
C3 0.114(4) 0.162(4) 0.147(4) -0.105(4) -0.071(3) 0.060(3)
C4 0.245(7) 0.052(3) 0.203(5) -0.024(3) 0.149(5) -0.031(3)
C5 0.076(3) 0.087(3) 0.087(3) -0.036(2) 0.001(2) 0.019(2)
C6 0.049(2) 0.0489(18) 0.0456(18) -0.0031(14) -0.0062(15) -0.0103(14)
C7 0.0455(19) 0.0435(17) 0.0365(16) 0.0028(13) -0.0105(13) -0.0131(13)
C8 0.074(3) 0.070(2) 0.062(2) 0.0053(17) -0.0298(19) -0.0080(18)
C9 0.105(3) 0.057(2) 0.059(2) -0.0057(16) -0.029(2) -0.0275(19)
C10 0.066(3) 0.116(3) 0.0427(19) 0.0007(18) -0.0004(17) -0.026(2)
C11 0.0409(18) 0.0315(16) 0.0536(18) 0.0010(13) 0.0061(14) -0.0060(13)
C12 0.0453(19) 0.0413(17) 0.0524(18) -0.0057(13) 0.0056(14) -0.0209(14)
C13 0.086(3) 0.158(4) 0.066(2) -0.028(2) -0.003(2) -0.069(3)
C14 0.0382(19) 0.051(2) 0.093(2) -0.0047(17) 0.0029(17) -0.0086(15)
C15 0.072(3) 0.052(2) 0.152(4) -0.010(2) 0.027(2) -0.0388(19)
C16 0.0412(17) 0.0337(15) 0.0386(16) -0.0005(12) -0.0035(13) -0.0085(12)
C17 0.0386(17) 0.0364(15) 0.0352(15) -0.0001(12) 0.0015(12) -0.0141(12)
C18 0.042(2) 0.077(2) 0.071(2) 0.0144(18) 0.0007(17) -0.0070(16)
C19 0.078(3) 0.056(2) 0.069(2) 0.0053(16) 0.0072(18) -0.0363(18)
C20 0.074(2) 0.083(2) 0.0454(19) -0.0175(16) 0.0160(16) -0.0383(19)
C21 0.0331(17) 0.0443(17) 0.0389(16) 0.0037(13) -0.0016(12) -0.0105(13)
C22 0.0337(17) 0.0391(16) 0.0393(16) 0.0059(12) 0.0000(13) -0.0042(12)
C23 0.071(2) 0.057(2) 0.0423(18) 0.0106(14) 0.0039(16) -0.0074(16)
C24 0.080(3) 0.0478(19) 0.073(2) 0.0073(16) -0.0027(18) -0.0270(17)
C25 0.050(2) 0.076(2) 0.067(2) 0.0269(18) -0.0010(17) 0.0071(16)
C26 0.0385(18) 0.0363(16) 0.0529(18) -0.0034(13) -0.0035(14) -0.0090(13)
C27 0.0442(18) 0.0304(15) 0.0434(17) -0.0020(12) -0.0037(13) -0.0013(12)
C28 0.152(4) 0.0394(19) 0.062(2) 0.0017(16) 0.026(2) -0.023(2)
C29 0.107(3) 0.0361(18) 0.056(2) -0.0056(15) -0.0093(19) -0.0115(17)
C30 0.072(3) 0.057(2) 0.166(4) -0.015(2) -0.031(3) 0.0194(19)
C31 0.056(2) 0.0507(18) 0.0509(19) -0.0041(14) 0.0120(15) -0.0212(15)
C32 0.0362(17) 0.0525(19) 0.0363(16) 0.0007(13) 0.0059(13) -0.0094(13)
C33 0.147(4) 0.059(2) 0.071(2) -0.0129(19) 0.039(2) -0.007(2)
C34 0.100(3) 0.099(3) 0.064(2) -0.004(2) 0.039(2) -0.039(2)
C35 0.068(3) 0.200(5) 0.053(2) -0.032(3) -0.004(2) -0.029(3)
C36 0.051(2) 0.0408(17) 0.0424(17) -0.0078(13) -0.0030(14) -0.0135(14)
C37 0.0449(18) 0.0439(17) 0.0384(16) -0.0053(13) -0.0039(13) -0.0200(13)
C38 0.080(3) 0.059(2) 0.064(2) -0.0140(16) -0.0049(17) -0.0366(18)
C39 0.086(3) 0.076(2) 0.0479(19) 0.0069(17) -0.0247(17) -0.0413(19)
C40 0.050(2) 0.075(2) 0.079(2) -0.0277(18) 0.0069(17) -0.0230(17)

loop_
_atom_type_symbol
_atom_type_description
_atom_type_scat_dispersion_real
_atom_type_scat_dispersion_imag
_atom_type_scat_source
O O 0.0106 0.0060 'International Tables Vol C Tables 4.2.6.8 and 6.1.1.4'
C C 0.0033 0.0016 'International Tables Vol C Tables 4.2.6.8 and 6.1.1.4'
Li Li -0.0003 0.0001 'International Tables Vol C Tables 4.2.6.8 and 6.1.1.4'
H H 0.0000 0.0000 'International Tables Vol C Tables 4.2.6.8 and 6.1.1.4'

loop_
_geom_angle_atom_site_label_1
_geom_angle_atom_site_label_2
_geom_angle_atom_site_label_3
_geom_angle
_geom_angle_site_symmetry_1
_geom_angle_site_symmetry_3
_geom_angle_publ_flag
O2 Li1 O4 102.2(2) . . ?
O2 Li1 O1 99.2(2) . . ?
O4 Li1 O1 117.2(2) . . ?
O2 Li1 Li4 50.90(15) . . ?
O4 Li1 Li4 51.83(15) . . ?
O1 Li1 Li4 113.2(2) . . ?
O2 Li1 Li2 49.53(16) . . ?
O4 Li1 Li2 116.6(2) . . ?
O1 Li1 Li2 49.96(15) . . ?
Li4 Li1 Li2 76.02(19) . . ?
O2 Li1 C1 123.1(2) . . ?
O4 Li1 C1 118.6(2) . . ?
O1 Li1 C1 28.08(11) . . ?
Li4 Li1 C1 138.4(2) . . ?
Li2 Li1 C1 76.31(17) . . ?
O2 Li1 Li3 93.43(18) . . ?
O4 Li1 Li3 84.15(17) . . ?
O1 Li1 Li3 36.08(12) . . ?
Li4 Li1 Li3 81.84(17) . . ?
Li2 Li1 Li3 51.73(15) . . ?
C1 Li1 Li3 56.63(13) . . ?
O2 Li1 Li5 108.67(19) . . ?
O4 Li1 Li5 29.78(11) . . ?
O1 Li1 Li5 87.45(17) . . ?
Li4 Li1 Li5 61.34(16) . . ?
Li2 Li1 Li5 97.94(18) . . ?
C1 Li1 Li5 92.76(16) . . ?
Li3 Li1 Li5 55.42(13) . . ?
O2 Li2 O1 98.8(2) . . ?
O2 Li2 O3 120.7(2) . . ?
O1 Li2 O3 99.1(2) . . ?
O2 Li2 Li1 49.52(15) . . ?
O1 Li2 Li1 49.62(16) . . ?
O3 Li2 Li1 116.6(2) . . ?
O2 Li2 Li3 115.5(2) . . ?
O1 Li2 Li3 49.50(15) . . ?
O3 Li2 Li3 50.06(15) . . ?
Li1 Li2 Li3 77.26(19) . . ?
O2 Li2 Li4 38.25(12) . . ?
O1 Li2 Li4 92.35(17) . . ?
O3 Li2 Li4 84.98(17) . . ?
Li1 Li2 Li4 51.76(15) . . ?
Li3 Li2 Li4 82.61(17) . . ?
O2 Li2 Li6 90.96(18) . . ?
O1 Li2 Li6 107.00(18) . . ?
O3 Li2 Li6 29.71(12) . . ?
Li1 Li2 Li6 99.32(17) . . ?
Li3 Li2 Li6 61.15(16) . . ?
Li4 Li2 Li6 56.74(13) . . ?
O5 Li3 O1 127.8(2) . . ?
O5 Li3 O3 121.6(2) . . ?
O1 Li3 O3 98.4(2) . . ?
O5 Li3 Li2 145.1(2) . . ?
O1 Li3 Li2 49.42(16) . . ?
O3 Li3 Li2 49.39(15) . . ?
O5 Li3 C1 113.8(2) . . ?
O1 Li3 C1 27.86(11) . . ?
O3 Li3 C1 122.1(2) . . ?
Li2 Li3 C1 75.66(18) . . ?
O5 Li3 C21 27.46(10) . . ?
O1 Li3 C21 120.2(2) . . ?
O3 Li3 C21 140.9(2) . . ?
Li2 Li3 C21 165.0(2) . . ?
C1 Li3 C21 96.78(16) . . ?
O5 Li3 C11 123.6(2) . . ?
O1 Li3 C11 107.53(19) . . ?
O3 Li3 C11 27.58(9) . . ?
Li2 Li3 C11 66.03(16) . . ?
C1 Li3 C11 120.85(17) . . ?
C21 Li3 C11 128.38(17) . . ?
O5 Li3 Li5 40.73(12) . . ?
O1 Li3 Li5 96.97(18) . . ?
O3 Li3 Li5 110.7(2) . . ?
Li2 Li3 Li5 106.10(19) . . ?
C1 Li3 Li5 99.63(17) . . ?
C21 Li3 Li5 61.86(13) . . ?
C11 Li3 Li5 132.67(19) . . ?
O5 Li3 Li6 86.03(18) . . ?
O1 Li3 Li6 117.8(2) . . ?
O3 Li3 Li6 37.17(12) . . ?
Li2 Li3 Li6 72.68(18) . . ?
C1 Li3 Li6 145.5(2) . . ?
C21 Li3 Li6 110.59(17) . . ?
C11 Li3 Li6 56.13(12) . . ?
Li5 Li3 Li6 76.71(16) . . ?
O5 Li3 Li1 104.53(19) . . ?
O1 Li3 Li1 35.82(12) . . ?
O3 Li3 Li1 93.19(18) . . ?
Li2 Li3 Li1 51.01(15) . . ?
C1 Li3 Li1 56.18(13) . . ?
C21 Li3 Li1 114.01(17) . . ?
C11 Li3 Li1 116.09(17) . . ?
Li5 Li3 Li1 65.66(14) . . ?
Li6 Li3 Li1 92.63(17) . . ?
O5 Li3 Li8 30.12(12) . . ?
O1 Li3 Li8 143.7(2) . . ?
O3 Li3 Li8 91.46(18) . . ?
Li2 Li3 Li8 125.5(2) . . ?
C1 Li3 Li8 141.89(18) . . ?
C21 Li3 Li8 54.22(12) . . ?
C11 Li3 Li8 97.27(16) . . ?
Li5 Li3 Li8 47.22(13) . . ?
Li6 Li3 Li8 56.63(13) . . ?
Li1 Li3 Li8 109.23(16) . . ?
O6 Li4 O2 125.1(2) . . ?
O6 Li4 O4 125.3(2) . . ?
O2 Li4 O4 98.7(2) . . ?
O6 Li4 Li1 146.1(2) . . ?
O2 Li4 Li1 49.64(15) . . ?
O4 Li4 Li1 49.56(15) . . ?
O6 Li4 C6 116.5(2) . . ?
O2 Li4 C6 28.14(10) . . ?
O4 Li4 C6 117.1(2) . . ?
Li1 Li4 C6 73.19(16) . . ?
O6 Li4 C26 26.48(10) . . ?
O2 Li4 C26 112.4(2) . . ?
O4 Li4 C26 147.9(2) . . ?
Li1 Li4 C26 157.5(2) . . ?
C6 Li4 C26 94.71(15) . . ?
O6 Li4 C16 127.4(2) . . ?
O2 Li4 C16 107.0(2) . . ?
O4 Li4 C16 27.90(9) . . ?
Li1 Li4 C16 66.04(15) . . ?
C6 Li4 C16 112.73(17) . . ?
C26 Li4 C16 136.31(18) . . ?
O6 Li4 Li6 38.90(13) . . ?
O2 Li4 Li6 99.17(18) . . ?
O4 Li4 Li6 111.2(2) . . ?
Li1 Li4 Li6 107.7(2) . . ?
C6 Li4 Li6 108.74(17) . . ?
C26 Li4 Li6 57.51(13) . . ?
C16 Li4 Li6 133.09(18) . . ?
O6 Li4 Li5 89.00(18) . . ?
O2 Li4 Li5 118.7(2) . . ?
O4 Li4 Li5 37.72(12) . . ?
Li1 Li4 Li5 73.21(18) . . ?
C6 Li4 Li5 145.9(2) . . ?
C26 Li4 Li5 114.67(17) . . ?
C16 Li4 Li5 57.16(12) . . ?
Li6 Li4 Li5 76.23(15) . . ?
O6 Li4 Li2 101.77(19) . . ?
O2 Li4 Li2 37.45(12) . . ?
O4 Li4 Li2 94.18(19) . . ?
Li1 Li4 Li2 52.22(16) . . ?
C6 Li4 Li2 61.41(13) . . ?
C26 Li4 Li2 105.46(17) . . ?
C16 Li4 Li2 117.29(18) . . ?
Li6 Li4 Li2 66.13(15) . . ?
Li5 Li4 Li2 92.80(17) . . ?
O6 Li4 Li7 31.29(12) . . ?
O2 Li4 Li7 145.8(2) . . ?
O4 Li4 Li7 94.09(17) . . ?
Li1 Li4 Li7 129.1(2) . . ?
C6 Li4 Li7 147.49(19) . . ?
C26 Li4 Li7 55.52(12) . . ?
C16 Li4 Li7 99.06(15) . . ?
Li6 Li4 Li7 46.64(12) . . ?
Li5 Li4 Li7 59.26(14) . . ?
Li2 Li4 Li7 110.28(17) . . ?
O4 Li5 O8 123.6(2) . . ?
O4 Li5 O5 125.7(2) . . ?
O8 Li5 O5 96.51(19) . . ?
O4 Li5 Li8 142.6(2) . . ?
O8 Li5 Li8 48.34(14) . . ?
O5 Li5 Li8 48.74(14) . . ?
O4 Li5 C16 27.74(9) . . ?
O8 Li5 C16 110.53(19) . . ?
O5 Li5 C16 150.9(2) . . ?
Li8 Li5 C16 153.4(2) . . ?
O4 Li5 Li3 87.77(17) . . ?
O8 Li5 Li3 117.8(2) . . ?
O5 Li5 Li3 38.60(12) . . ?
Li8 Li5 Li3 73.50(16) . . ?
C16 Li5 Li3 114.93(17) . . ?
O4 Li5 Li4 39.42(13) . . ?
O8 Li5 Li4 96.20(19) . . ?
O5 Li5 Li4 109.71(18) . . ?
Li8 Li5 Li4 103.54(19) . . ?
C16 Li5 Li4 58.12(13) . . ?
Li3 Li5 Li4 75.40(15) . . ?
O4 Li5 Li7 100.09(19) . . ?
O8 Li5 Li7 36.16(12) . . ?
O5 Li5 Li7 92.24(17) . . ?
Li8 Li5 Li7 50.40(15) . . ?
C16 Li5 Li7 103.07(16) . . ?
Li3 Li5 Li7 92.74(16) . . ?
Li4 Li5 Li7 63.85(14) . . ?
O4 Li5 Li1 29.94(11) . . ?
O8 Li5 Li1 141.6(2) . . ?
O5 Li5 Li1 95.90(17) . . ?
Li8 Li5 Li1 126.98(19) . . ?
C16 Li5 Li1 56.07(12) . . ?
Li3 Li5 Li1 58.92(13) . . ?
Li4 Li5 Li1 45.45(13) . . ?
Li7 Li5 Li1 107.21(16) . . ?
O3 Li6 O7 128.2(2) . . ?
O3 Li6 O6 121.4(2) . . ?
O7 Li6 O6 97.93(19) . . ?
O3 Li6 Li7 142.6(2) . . ?
O7 Li6 Li7 49.75(14) . . ?
O6 Li6 Li7 49.05(14) . . ?
O3 Li6 C11 28.64(9) . . ?
O7 Li6 C11 114.9(2) . . ?
O6 Li6 C11 146.1(2) . . ?
Li7 Li6 C11 158.0(2) . . ?
O3 Li6 C26 126.6(2) . . ?
O7 Li6 C26 104.14(18) . . ?
O6 Li6 C26 27.79(9) . . ?
Li7 Li6 C26 64.62(15) . . ?
C11 Li6 C26 136.94(18) . . ?
O3 Li6 C31 124.7(2) . . ?
O7 Li6 C31 27.15(10) . . ?
O6 Li6 C31 112.76(19) . . ?
Li7 Li6 C31 71.00(16) . . ?
C11 Li6 C31 100.77(15) . . ?
C26 Li6 C31 106.26(17) . . ?
O3 Li6 Li4 85.86(18) . . ?
O7 Li6 Li4 117.79(19) . . ?
O6 Li6 Li4 36.99(12) . . ?
Li7 Li6 Li4 71.34(16) . . ?
C11 Li6 Li4 113.66(18) . . ?
C26 Li6 Li4 57.72(13) . . ?
C31 Li6 Li4 142.30(18) . . ?
O3 Li6 Li8 102.2(2) . . ?
O7 Li6 Li8 37.48(13) . . ?
O6 Li6 Li8 94.38(17) . . ?
Li7 Li6 Li8 51.82(15) . . ?
C11 Li6 Li8 106.16(17) . . ?
C26 Li6 Li8 116.00(16) . . ?
C31 Li6 Li8 61.82(13) . . ?
Li4 Li6 Li8 92.98(16) . . ?
O3 Li6 Li3 38.29(13) . . ?
O7 Li6 Li3 100.69(19) . . ?
O6 Li6 Li3 109.16(19) . . ?
Li7 Li6 Li3 105.50(19) . . ?
C11 Li6 Li3 58.24(13) . . ?
C26 Li6 Li3 132.32(18) . . ?
C31 Li6 Li3 114.13(18) . . ?
Li4 Li6 Li3 74.74(15) . . ?
Li8 Li6 Li3 66.60(15) . . ?
O3 Li6 Li2 30.22(12) . . ?
O7 Li6 Li2 146.6(2) . . ?
O6 Li6 Li2 91.33(17) . . ?
Li7 Li6 Li2 125.0(2) . . ?
C11 Li6 Li2 56.59(12) . . ?
C26 Li6 Li2 98.96(16) . . ?
C31 Li6 Li2 154.52(19) . . ?
Li4 Li6 Li2 57.14(14) . . ?
Li8 Li6 Li2 110.07(18) . . ?
Li3 Li6 Li2 46.17(13) . . ?
O6 Li7 O8 120.4(2) . . ?
O6 Li7 O7 100.1(2) . . ?
O8 Li7 O7 99.2(2) . . ?
O6 Li7 Li8 116.7(2) . . ?
O8 Li7 Li8 50.12(15) . . ?
O7 Li7 Li8 49.50(15) . . ?
O6 Li7 Li6 50.79(14) . . ?
O8 Li7 Li6 113.6(2) . . ?
O7 Li7 Li6 50.26(15) . . ?
Li8 Li7 Li6 75.47(18) . . ?
O6 Li7 C36 127.9(2) . . ?
O8 Li7 C36 28.56(9) . . ?
O7 Li7 C36 119.4(2) . . ?
Li8 Li7 C36 74.69(16) . . ?
Li6 Li7 C36 141.7(2) . . ?
O6 Li7 Li5 86.10(17) . . ?
O8 Li7 Li5 36.39(12) . . ?
O7 Li7 Li5 94.92(18) . . ?
Li8 Li7 Li5 52.96(15) . . ?
Li6 Li7 Li5 82.96(17) . . ?
C36 Li7 Li5 59.87(13) . . ?
O6 Li7 Li4 30.70(12) . . ?
O8 Li7 Li4 89.74(17) . . ?
O7 Li7 Li4 109.39(18) . . ?
Li8 Li7 Li4 99.73(18) . . ?
Li6 Li7 Li4 62.02(15) . . ?
C36 Li7 Li4 100.28(16) . . ?
Li5 Li7 Li4 56.89(13) . . ?
O7 Li8 O8 100.4(2) . . ?
O7 Li8 O5 121.5(2) . . ?
O8 Li8 O5 98.4(2) . . ?
O7 Li8 Li7 50.57(15) . . ?
O8 Li8 Li7 50.21(15) . . ?
O5 Li8 Li7 116.4(2) . . ?
O7 Li8 Li5 116.3(2) . . ?
O8 Li8 Li5 48.78(15) . . ?
O5 Li8 Li5 50.19(15) . . ?
Li7 Li8 Li5 76.64(18) . . ?
O7 Li8 C23 111.8(2) . . ?
O8 Li8 C23 145.4(2) . . ?
O5 Li8 C23 75.78(16) . . ?
Li7 Li8 C23 161.6(2) . . ?
Li5 Li8 C23 120.5(2) . . ?
O7 Li8 C21 140.0(2) . . ?
O8 Li8 C21 107.51(19) . . ?
O5 Li8 C21 27.48(9) . . ?
Li7 Li8 C21 141.9(2) . . ?
Li5 Li8 C21 67.06(15) . . ?
C23 Li8 C21 53.66(11) . . ?
O7 Li8 Li6 38.51(13) . . ?
O8 Li8 Li6 94.22(18) . . ?
O5 Li8 Li6 85.43(17) . . ?
Li7 Li8 Li6 52.71(15) . . ?
Li5 Li8 Li6 83.60(17) . . ?
C23 Li8 Li6 118.75(18) . . ?
C21 Li8 Li6 110.11(17) . . ?
O7 Li8 Li3 92.18(17) . . ?
O8 Li8 Li3 104.79(18) . . ?
O5 Li8 Li3 29.36(11) . . ?
Li7 Li8 Li3 98.11(17) . . ?
Li5 Li8 Li3 59.27(15) . . ?
C23 Li8 Li3 86.82(15) . . ?
C21 Li8 Li3 53.60(12) . . ?
Li6 Li8 Li3 56.77(14) . . ?
C1 O1 Li1 112.9(2) . . ?
C1 O1 Li2 154.0(2) . . ?
Li1 O1 Li2 80.41(19) . . ?
C1 O1 Li3 113.2(2) . . ?
Li1 O1 Li3 108.11(19) . . ?
Li2 O1 Li3 81.1(2) . . ?
C6 O2 Li2 126.9(2) . . ?
C6 O2 Li1 141.6(2) . . ?
Li2 O2 Li1 81.0(2) . . ?
C6 O2 Li4 112.1(2) . . ?
Li2 O2 Li4 104.30(19) . . ?
Li1 O2 Li4 79.46(19) . . ?
C11 O3 Li6 111.92(19) . . ?
C11 O3 Li2 120.31(19) . . ?
Li6 O3 Li2 120.1(2) . . ?
C11 O3 Li3 113.42(19) . . ?
Li6 O3 Li3 104.53(19) . . ?
Li2 O3 Li3 80.5(2) . . ?
C16 O4 Li5 114.27(18) . . ?
C16 O4 Li1 120.05(19) . . ?
Li5 O4 Li1 120.3(2) . . ?
C16 O4 Li4 112.12(19) . . ?
Li5 O4 Li4 102.9(2) . . ?
Li1 O4 Li4 78.61(19) . . ?
C21 O5 Li3 114.91(19) . . ?
C21 O5 Li8 113.81(18) . . ?
Li3 O5 Li8 120.5(2) . . ?
C21 O5 Li5 121.14(19) . . ?
Li3 O5 Li5 100.68(19) . . ?
Li8 O5 Li5 81.07(19) . . ?
C26 O6 Li4 117.4(2) . . ?
C26 O6 Li7 117.14(19) . . ?
Li4 O6 Li7 118.0(2) . . ?
C26 O6 Li6 112.19(18) . . ?
Li4 O6 Li6 104.11(19) . . ?
Li7 O6 Li6 80.16(19) . . ?
C31 O7 Li8 130.2(2) . . ?
C31 O7 Li7 135.6(2) . . ?
Li8 O7 Li7 79.93(19) . . ?
C31 O7 Li6 114.32(19) . . ?
Li8 O7 Li6 104.0(2) . . ?
Li7 O7 Li6 79.99(18) . . ?
C36 O8 Li8 144.31(19) . . ?
C36 O8 Li7 111.48(19) . . ?
Li8 O8 Li7 79.67(19) . . ?
C36 O8 Li5 122.13(19) . . ?
Li8 O8 Li5 82.88(19) . . ?
Li7 O8 Li5 107.44(19) . . ?
O1 C1 C2 116.7(2) . . ?
O1 C1 Li1 38.99(14) . . ?
C2 C1 Li1 138.0(2) . . ?
O1 C1 Li3 38.94(15) . . ?
C2 C1 Li3 118.0(2) . . ?
Li1 C1 Li3 67.19(14) . . ?
C1 C2 C3 110.1(3) . . ?
C1 C2 C4 108.9(3) . . ?
C3 C2 C4 110.5(4) . . ?
C1 C2 C5 110.8(3) . . ?
C3 C2 C5 107.8(3) . . ?
C4 C2 C5 108.6(3) . . ?
O2 C6 C7 115.5(2) . . ?
O2 C6 Li4 39.72(13) . . ?
C7 C6 Li4 151.2(2) . . ?
C10 C7 C6 110.0(2) . . ?
C10 C7 C9 109.7(3) . . ?
C6 C7 C9 110.4(2) . . ?
C10 C7 C8 109.1(2) . . ?
C6 C7 C8 108.1(2) . . ?
C9 C7 C8 109.5(2) . . ?
O3 C11 C12 114.4(2) . . ?
O3 C11 Li6 39.45(13) . . ?
C12 C11 Li6 103.48(18) . . ?
O3 C11 Li3 39.01(13) . . ?
C12 C11 Li3 149.48(19) . . ?
Li6 C11 Li3 65.64(14) . . ?
C13 C12 C11 110.4(2) . . ?
C13 C12 C15 110.9(3) . . ?
C11 C12 C15 108.0(2) . . ?
C13 C12 C14 108.7(3) . . ?
C11 C12 C14 109.9(2) . . ?
C15 C12 C14 108.8(2) . . ?
O4 C16 C17 115.0(2) . . ?
O4 C16 Li5 38.00(12) . . ?
C17 C16 Li5 116.50(18) . . ?
O4 C16 Li4 39.98(13) . . ?
C17 C16 Li4 141.39(18) . . ?
Li5 C16 Li4 64.71(13) . . ?
C18 C17 C19 109.9(2) . . ?
C18 C17 C20 109.4(2) . . ?
C19 C17 C20 108.6(2) . . ?
C18 C17 C16 110.3(2) . . ?
C19 C17 C16 108.4(2) . . ?
C20 C17 C16 110.3(2) . . ?
O5 C21 C22 114.7(2) . . ?
O5 C21 Li3 37.63(13) . . ?
C22 C21 Li3 103.73(17) . . ?
O5 C21 Li8 38.71(13) . . ?
C22 C21 Li8 94.69(17) . . ?
Li3 C21 Li8 72.18(14) . . ?
C23 C22 C24 109.1(2) . . ?
C23 C22 C25 109.4(2) . . ?
C24 C22 C25 109.8(2) . . ?
C23 C22 C21 110.1(2) . . ?
C24 C22 C21 110.3(2) . . ?
C25 C22 C21 108.1(2) . . ?
C22 C23 Li8 95.76(17) . . ?
O6 C26 C27 114.5(2) . . ?
O6 C26 Li6 40.02(12) . . ?
C27 C26 Li6 149.44(19) . . ?
O6 C26 Li4 36.10(13) . . ?
C27 C26 Li4 104.57(18) . . ?
Li6 C26 Li4 64.77(14) . . ?
C29 C27 C28 110.0(2) . . ?
C29 C27 C30 108.9(3) . . ?
C28 C27 C30 109.5(3) . . ?
C29 C27 C26 110.5(2) . . ?
C28 C27 C26 109.3(2) . . ?
C30 C27 C26 108.6(2) . . ?
O7 C31 C32 115.9(2) . . ?
O7 C31 Li6 38.53(13) . . ?
C32 C31 Li6 145.5(2) . . ?
C33 C32 C35 109.3(3) . . ?
C33 C32 C34 109.5(3) . . ?
C35 C32 C34 109.2(3) . . ?
C33 C32 C31 110.6(2) . . ?
C35 C32 C31 108.9(2) . . ?
C34 C32 C31 109.4(2) . . ?
O8 C36 C37 115.4(2) . . ?
O8 C36 Li7 39.95(13) . . ?
C37 C36 Li7 148.91(19) . . ?
C39 C37 C40 109.9(2) . . ?
C39 C37 C36 110.2(2) . . ?
C40 C37 C36 109.4(2) . . ?
C39 C37 C38 109.7(2) . . ?
C40 C37 C38 109.3(2) . . ?
C36 C37 C38 108.4(2) . . ?

loop_
_geom_bond_atom_site_label_1
_geom_bond_atom_site_label_2
_geom_bond_distance
_geom_bond_site_symmetry_2
_geom_bond_publ_flag
Li1 O2 1.869(5) . ?
Li1 O4 1.872(4) . ?
Li1 O1 1.875(5) . ?
Li1 Li4 2.411(6) . ?
Li1 Li2 2.426(6) . ?
Li1 C1 2.744(5) . ?
Li1 Li3 3.045(6) . ?
Li1 Li5 3.239(6) . ?
Li2 O2 1.869(5) . ?
Li2 O1 1.884(5) . ?
Li2 O3 1.886(5) . ?
Li2 Li3 2.451(6) . ?
Li2 Li4 2.979(6) . ?
Li2 Li6 3.243(6) . ?
Li3 O5 1.858(4) . ?
Li3 O1 1.886(5) . ?
Li3 O3 1.905(5) . ?
Li3 C1 2.759(5) . ?
Li3 C21 2.760(5) . ?
Li3 C11 2.777(5) . ?
Li3 Li5 2.927(6) . ?
Li3 Li6 2.975(6) . ?
Li3 Li8 3.265(6) . ?
Li4 O6 1.840(5) . ?
Li4 O2 1.903(4) . ?
Li4 O4 1.934(5) . ?
Li4 C6 2.759(5) . ?
Li4 C26 2.771(5) . ?
Li4 C16 2.788(5) . ?
Li4 Li6 2.965(6) . ?
Li4 Li5 2.969(6) . ?
Li4 Li7 3.181(6) . ?
Li5 O4 1.863(4) . ?
Li5 O8 1.894(5) . ?
Li5 O5 1.943(4) . ?
Li5 Li8 2.499(6) . ?
Li5 C16 2.759(5) . ?
Li5 Li7 3.046(6) . ?
Li6 O3 1.857(5) . ?
Li6 O7 1.906(5) . ?
Li6 O6 1.920(4) . ?
Li6 Li7 2.442(6) . ?
Li6 C11 2.712(5) . ?
Li6 C26 2.765(5) . ?
Li6 C31 2.789(5) . ?
Li6 Li8 2.971(6) . ?
Li7 O6 1.872(4) . ?
Li7 O8 1.884(5) . ?
Li7 O7 1.892(4) . ?
Li7 Li8 2.412(6) . ?
Li7 C36 2.730(5) . ?
Li8 O7 1.863(5) . ?
Li8 O8 1.882(4) . ?
Li8 O5 1.902(5) . ?
Li8 C23 2.763(5) . ?
Li8 C21 2.782(5) . ?
O1 C1 1.402(3) . ?
O2 C6 1.405(3) . ?
O3 C11 1.401(3) . ?
O4 C16 1.408(3) . ?
O5 C21 1.403(3) . ?
O6 C26 1.392(3) . ?
O7 C31 1.396(3) . ?
O8 C36 1.403(3) . ?
C1 C2 1.494(4) . ?
C2 C3 1.494(4) . ?
C2 C4 1.501(4) . ?
C2 C5 1.510(4) . ?
C6 C7 1.516(4) . ?
C7 C10 1.510(4) . ?
C7 C9 1.516(4) . ?
C7 C8 1.527(4) . ?
C11 C12 1.517(3) . ?
C12 C13 1.513(4) . ?
C12 C15 1.527(4) . ?
C12 C14 1.528(4) . ?
C16 C17 1.526(3) . ?
C17 C18 1.519(4) . ?
C17 C19 1.521(3) . ?
C17 C20 1.523(3) . ?
C21 C22 1.533(3) . ?
C22 C23 1.520(4) . ?
C22 C24 1.521(4) . ?
C22 C25 1.523(4) . ?
C26 C27 1.527(3) . ?
C27 C29 1.505(4) . ?
C27 C28 1.508(4) . ?
C27 C30 1.518(4) . ?
C31 C32 1.515(4) . ?
C32 C33 1.506(4) . ?
C32 C35 1.512(4) . ?
C32 C34 1.514(4) . ?
C36 C37 1.523(3) . ?
C37 C39 1.516(3) . ?
C37 C40 1.521(4) . ?
C37 C38 1.524(3) . ?
